data_4336086
loop_
_publ_author_name
'Ahmed Al-Harbi'
'Yi Rong'
'Gerard Parkin'

_publ_section_title
;
 Synthesis and Structural Characterization of
 Bis(2-oxoimidazolyl)hydroborato Complexes: A New Class of Bidentate
 Oxygen-Donor Ligands
;
_journal_name_full 'Inorganic Chemistry'
_journal_page_first 10226
_journal_page_last 10228
_journal_paper_doi 10.1021/ic401658n
_journal_volume 52
_journal_year 2013
_chemical_formula_sum 'C47 H51 B2 Ga2 I2 N8 O4'
_chemical_formula_weight 1206.82
_chemical_name_systematic
; 
 ? 
;
_space_group_IT_number 14
_symmetry_cell_setting monoclinic
_symmetry_space_group_name_Hall '-P 2yn'
_symmetry_space_group_name_H-M 'P 1 21/n 1'
_atom_sites_solution_hydrogens geom
_atom_sites_solution_primary direct
_atom_sites_solution_secondary difmap
_audit_creation_method SHELXL-97
_cell_angle_alpha 90.00
_cell_angle_beta 96.9820(10)
_cell_angle_gamma 90.00
_cell_formula_units_Z 4
_cell_length_a 16.6643(12)
_cell_length_b 16.3434(11)
_cell_length_c 18.5556(13)
_cell_measurement_reflns_used 9983
_cell_measurement_temperature 150(2)
_cell_measurement_theta_max 26.16
_cell_measurement_theta_min 2.49
_cell_volume 5016.2(6)
_computing_cell_refinement 'Bruker SAINT'
_computing_data_collection 'Bruker APEX2'
_computing_data_reduction 'Bruker SAINT'
_computing_molecular_graphics 'Bruker SHELXTL'
_computing_publication_material 'Bruker SHELXTL'
_computing_structure_refinement 'SHELXL-97 (Sheldrick, 2008)'
_computing_structure_solution 'SHELXS-97 (Sheldrick, 2008)'
_diffrn_ambient_temperature 150(2)
_diffrn_measured_fraction_theta_full 1.000
_diffrn_measured_fraction_theta_max 1.000
_diffrn_measurement_device_type 'Bruker APEX-II CCD'
_diffrn_measurement_method '\f and \w scans'
_diffrn_radiation_monochromator graphite
_diffrn_radiation_source 'fine-focus sealed tube'
_diffrn_radiation_type MoK\a
_diffrn_radiation_wavelength 0.71073
_diffrn_reflns_av_R_equivalents 0.0798
_diffrn_reflns_av_sigmaI/netI 0.0677
_diffrn_reflns_limit_h_max 22
_diffrn_reflns_limit_h_min -22
_diffrn_reflns_limit_k_max 21
_diffrn_reflns_limit_k_min -21
_diffrn_reflns_limit_l_max 24
_diffrn_reflns_limit_l_min -24
_diffrn_reflns_number 68652
_diffrn_reflns_theta_full 25.00
_diffrn_reflns_theta_max 28.28
_diffrn_reflns_theta_min 1.55
_exptl_absorpt_coefficient_mu 2.355
_exptl_absorpt_correction_T_max 0.9117
_exptl_absorpt_correction_T_min 0.7044
_exptl_absorpt_correction_type empirical
_exptl_absorpt_process_details sadabs
_exptl_crystal_colour Colorless
_exptl_crystal_density_diffrn 1.598
_exptl_crystal_description Block
_exptl_crystal_F_000 2396
_exptl_crystal_size_max 0.16
_exptl_crystal_size_mid 0.08
_exptl_crystal_size_min 0.04
_platon_squeeze_details
; 
The unit cell contains 2 Hexane Molecules which have been treated as diffuse 
contribution to the overall 
scattering without specific atom positions by SQUEEZE/PLATON. 
;
_refine_diff_density_max 0.603
_refine_diff_density_min -0.629
_refine_diff_density_rms 0.091
_refine_ls_extinction_method none
_refine_ls_goodness_of_fit_ref 1.029
_refine_ls_hydrogen_treatment mixed
_refine_ls_matrix_type full
_refine_ls_number_parameters 555
_refine_ls_number_reflns 12435
_refine_ls_number_restraints 0
_refine_ls_restrained_S_all 1.029
_refine_ls_R_factor_all 0.0959
_refine_ls_R_factor_gt 0.0458
_refine_ls_shift/su_max 0.003
_refine_ls_shift/su_mean 0.000
_refine_ls_structure_factor_coef Fsqd
_refine_ls_weighting_details 'calc w=1/[\s^2^(Fo^2^)+(0.0250P)^2^+1.3735P] where P=(Fo^2^+2Fc^2^)/3'
_refine_ls_weighting_scheme calc
_refine_ls_wR_factor_gt 0.0758
_refine_ls_wR_factor_ref 0.0853
_reflns_number_gt 7237
_reflns_number_total 12435
_reflns_threshold_expression >2sigma(I)
_cod_data_source_file ic401658n_si_007.cif
_cod_data_source_block gasq-sr
_cod_database_code 4336086

loop_
_symmetry_equiv_pos_as_xyz
'x, y, z'
'-x+1/2, y+1/2, -z+1/2'
'-x, -y, -z'
'x-1/2, -y-1/2, z-1/2'

loop_
_atom_site_label
_atom_site_type_symbol
_atom_site_fract_x
_atom_site_fract_y
_atom_site_fract_z
_atom_site_U_iso_or_equiv
_atom_site_adp_type
_atom_site_occupancy
_atom_site_symmetry_multiplicity
_atom_site_calc_flag
_atom_site_refinement_flags
Ga1 Ga 1.48378(3) 0.21557(2) -0.16197(2) 0.03317(11) Uani 1 1 d .
Ga2 Ga 1.52475(3) 0.23954(3) -0.27974(2) 0.03667(11) Uani 1 1 d .
I1 I 1.357962(18) 0.131525(18) -0.142153(17) 0.05414(10) Uani 1 1 d .
I2 I 1.64231(2) 0.151551(18) -0.313322(19) 0.06130(11) Uani 1 1 d .
B1 B 1.6456(3) 0.3292(3) -0.1003(3) 0.0369(11) Uani 1 1 d .
H12 H 1.709(2) 0.360(2) -0.0953(18) 0.038(10) Uiso 1 1 d .
H11 H 1.639(2) 0.289(2) -0.1499(18) 0.035(10) Uiso 1 1 d .
B2 B 1.3861(3) 0.3830(3) -0.3022(3) 0.0382(11) Uani 1 1 d .
H21 H 1.3959(18) 0.3297(19) -0.2607(17) 0.026(9) Uiso 1 1 d .
H22 H 1.3261(19) 0.4190(18) -0.2907(16) 0.028(9) Uiso 1 1 d .
N11 N 1.57950(19) 0.39694(18) -0.09940(16) 0.0339(7) Uani 1 1 d .
N12 N 1.4580(2) 0.45344(18) -0.10412(16) 0.0362(8) Uani 1 1 d .
N21 N 1.63969(17) 0.27092(18) -0.03461(16) 0.0325(7) Uani 1 1 d .
N22 N 1.60655(18) 0.16477(19) 0.03060(17) 0.0363(8) Uani 1 1 d .
N31 N 1.45930(19) 0.44267(18) -0.29008(16) 0.0333(7) Uani 1 1 d .
N32 N 1.58689(18) 0.48433(18) -0.27809(16) 0.0323(7) Uani 1 1 d .
N41 N 1.37775(19) 0.3499(2) -0.38149(17) 0.0367(8) Uani 1 1 d .
N42 N 1.3846(2) 0.2678(2) -0.47599(18) 0.0475(9) Uani 1 1 d .
O1 O 1.46422(15) 0.31262(15) -0.11038(14) 0.0370(6) Uani 1 1 d .
O2 O 1.55941(16) 0.16438(15) -0.09144(14) 0.0400(7) Uani 1 1 d .
O3 O 1.56468(15) 0.34656(15) -0.29277(14) 0.0366(6) Uani 1 1 d .
O4 O 1.45183(17) 0.22643(16) -0.36572(14) 0.0448(7) Uani 1 1 d .
C11 C 1.5000(2) 0.3825(2) -0.10576(19) 0.0327(9) Uani 1 1 d .
C12 C 1.5899(3) 0.4816(2) -0.0917(2) 0.0368(10) Uani 1 1 d .
C13 C 1.6592(3) 0.5304(2) -0.0828(2) 0.0462(11) Uani 1 1 d .
H13A H 1.7118 0.5075 -0.0817 0.055 Uiso 1 1 calc R
C14 C 1.6477(3) 0.6136(3) -0.0758(2) 0.0541(12) Uani 1 1 d .
H14A H 1.6938 0.6483 -0.0689 0.065 Uiso 1 1 calc R
C15 C 1.5719(3) 0.6483(3) -0.0784(2) 0.0563(13) Uani 1 1 d .
H15A H 1.5673 0.7059 -0.0733 0.068 Uiso 1 1 calc R
C16 C 1.5024(3) 0.6010(2) -0.0883(2) 0.0478(11) Uani 1 1 d .
H16A H 1.4501 0.6247 -0.0909 0.057 Uiso 1 1 calc R
C17 C 1.5134(3) 0.5169(2) -0.09426(19) 0.0362(9) Uani 1 1 d .
C18 C 1.3701(2) 0.4588(2) -0.1125(2) 0.0456(11) Uani 1 1 d .
H18A H 1.3469 0.4045 -0.1233 0.068 Uiso 1 1 calc R
H18B H 1.3519 0.4963 -0.1524 0.068 Uiso 1 1 calc R
H18C H 1.3524 0.4794 -0.0674 0.068 Uiso 1 1 calc R
C21 C 1.5993(2) 0.1990(2) -0.0363(2) 0.0356(9) Uani 1 1 d .
C22 C 1.6756(2) 0.2814(2) 0.0372(2) 0.0351(9) Uani 1 1 d .
C23 C 1.7244(2) 0.3432(2) 0.0688(2) 0.0402(10) Uani 1 1 d .
H23A H 1.7385 0.3892 0.0417 0.048 Uiso 1 1 calc R
C24 C 1.7520(2) 0.3348(3) 0.1423(2) 0.0490(12) Uani 1 1 d .
H24A H 1.7856 0.3760 0.1661 0.059 Uiso 1 1 calc R
C25 C 1.7312(3) 0.2673(3) 0.1813(2) 0.0544(13) Uani 1 1 d .
H25A H 1.7515 0.2634 0.2313 0.065 Uiso 1 1 calc R
C26 C 1.6826(3) 0.2062(3) 0.1504(2) 0.0484(11) Uani 1 1 d .
H26A H 1.6686 0.1602 0.1776 0.058 Uiso 1 1 calc R
C27 C 1.6551(2) 0.2150(2) 0.0780(2) 0.0376(10) Uani 1 1 d .
C28 C 1.5689(3) 0.0879(2) 0.0478(2) 0.0512(12) Uani 1 1 d .
H28A H 1.5273 0.0729 0.0080 0.077 Uiso 1 1 calc R
H28B H 1.5440 0.0942 0.0927 0.077 Uiso 1 1 calc R
H28C H 1.6100 0.0448 0.0543 0.077 Uiso 1 1 calc R
C31 C 1.5372(2) 0.4188(2) -0.28661(19) 0.0332(9) Uani 1 1 d .
C32 C 1.4598(2) 0.5283(2) -0.28527(19) 0.0338(9) Uani 1 1 d .
C33 C 1.3964(3) 0.5841(3) -0.2870(2) 0.0458(11) Uani 1 1 d .
H33A H 1.3416 0.5670 -0.2903 0.055 Uiso 1 1 calc R
C34 C 1.4179(3) 0.6664(3) -0.2837(2) 0.0526(12) Uani 1 1 d .
H34A H 1.3765 0.7066 -0.2864 0.063 Uiso 1 1 calc R
C35 C 1.4979(3) 0.6913(3) -0.2767(2) 0.0555(12) Uani 1 1 d .
H35A H 1.5098 0.7481 -0.2743 0.067 Uiso 1 1 calc R
C36 C 1.5601(3) 0.6365(2) -0.2730(2) 0.0450(11) Uani 1 1 d .
H36A H 1.6149 0.6538 -0.2675 0.054 Uiso 1 1 calc R
C37 C 1.5397(2) 0.5546(2) -0.27766(19) 0.0345(9) Uani 1 1 d .
C38 C 1.6748(2) 0.4796(2) -0.2707(2) 0.0427(10) Uani 1 1 d .
H38A H 1.6935 0.4379 -0.2346 0.064 Uiso 1 1 calc R
H38B H 1.6978 0.5327 -0.2550 0.064 Uiso 1 1 calc R
H38C H 1.6923 0.4649 -0.3176 0.064 Uiso 1 1 calc R
C41 C 1.4081(3) 0.2793(3) -0.4036(2) 0.0408(10) Uani 1 1 d .
C42 C 1.3321(2) 0.3854(3) -0.4426(2) 0.0436(11) Uani 1 1 d .
C43 C 1.2881(2) 0.4563(3) -0.4497(2) 0.0489(11) Uani 1 1 d .
H43A H 1.2858 0.4920 -0.4096 0.059 Uiso 1 1 calc R
C44 C 1.2469(3) 0.4744(3) -0.5173(3) 0.0619(14) Uani 1 1 d .
H44A H 1.2170 0.5239 -0.5239 0.074 Uiso 1 1 calc R
C45 C 1.2487(3) 0.4218(4) -0.5747(3) 0.0689(16) Uani 1 1 d .
H45A H 1.2181 0.4350 -0.6198 0.083 Uiso 1 1 calc R
C46 C 1.2931(3) 0.3506(4) -0.5694(2) 0.0626(15) Uani 1 1 d .
H46A H 1.2949 0.3150 -0.6097 0.075 Uiso 1 1 calc R
C47 C 1.3356(3) 0.3337(3) -0.5012(2) 0.0493(12) Uani 1 1 d .
C48 C 1.4093(3) 0.1992(3) -0.5184(2) 0.0654(14) Uani 1 1 d .
H48A H 1.4488 0.1657 -0.4881 0.098 Uiso 1 1 calc R
H48B H 1.4337 0.2200 -0.5602 0.098 Uiso 1 1 calc R
H48C H 1.3619 0.1659 -0.5355 0.098 Uiso 1 1 calc R
C50 C 1.5957(3) 0.0002(2) -0.6108(4) 0.126(3) Uani 1 1 d G
H50A H 1.5704 -0.0517 -0.6180 0.151 Uiso 1 1 calc R
C51 C 1.5973(3) 0.0397(4) -0.5443(3) 0.122(3) Uani 1 1 d G
H51A H 1.5730 0.0148 -0.5060 0.146 Uiso 1 1 calc R
C52 C 1.6344(3) 0.1157(4) -0.5337(2) 0.101(2) Uani 1 1 d G
H52A H 1.6355 0.1427 -0.4883 0.122 Uiso 1 1 calc R
C53 C 1.6699(3) 0.1521(2) -0.5897(3) 0.102(2) Uani 1 1 d G
H53A H 1.6953 0.2040 -0.5825 0.122 Uiso 1 1 calc R
C54 C 1.6683(3) 0.1126(4) -0.6562(2) 0.102(2) Uani 1 1 d G
H54A H 1.6926 0.1375 -0.6944 0.122 Uiso 1 1 calc R
C55 C 1.6312(3) 0.0367(4) -0.6667(3) 0.118(3) Uani 1 1 d G
H55A H 1.6301 0.0097 -0.7122 0.142 Uiso 1 1 calc R
C60 C 1.4146(3) 0.0608(3) 0.2495(4) 0.150(4) Uani 1 1 d G
H60A H 1.4466 0.0199 0.2756 0.180 Uiso 1 1 calc R
C61 C 1.3671(4) 0.1128(4) 0.2859(2) 0.124(3) Uani 1 1 d G
H61A H 1.3667 0.1074 0.3368 0.148 Uiso 1 1 calc R
C62 C 1.3203(3) 0.1726(3) 0.2478(4) 0.105(2) Uani 1 1 d G
H62A H 1.2878 0.2081 0.2727 0.126 Uiso 1 1 calc R
C63 C 1.3209(2) 0.1805(2) 0.1733(4) 0.0828(19) Uani 1 1 d G
H63A H 1.2889 0.2214 0.1472 0.099 Uiso 1 1 calc R
C64 C 1.3684(3) 0.1286(4) 0.1369(2) 0.106(2) Uani 1 1 d G
H64A H 1.3688 0.1340 0.0860 0.127 Uiso 1 1 calc R
C65 C 1.4152(3) 0.0687(3) 0.1750(4) 0.147(4) Uani 1 1 d G
H65A H 1.4476 0.0332 0.1501 0.176 Uiso 1 1 calc R

loop_
_atom_site_aniso_label
_atom_site_aniso_U_11
_atom_site_aniso_U_22
_atom_site_aniso_U_33
_atom_site_aniso_U_23
_atom_site_aniso_U_13
_atom_site_aniso_U_12
Ga1 0.0360(3) 0.0291(2) 0.0337(2) 0.00248(19) 0.00149(19) -0.00339(18)
Ga2 0.0428(3) 0.0307(2) 0.0373(3) 0.0006(2) 0.0078(2) -0.0045(2)
I1 0.04468(18) 0.05278(19) 0.0623(2) 0.02224(15) -0.00437(14) -0.01611(14)
I2 0.0653(2) 0.04442(18) 0.0779(2) -0.00594(16) 0.02396(18) 0.00883(15)
B1 0.041(3) 0.031(3) 0.040(3) 0.002(2) 0.008(2) 0.001(2)
B2 0.037(3) 0.046(3) 0.033(3) 0.002(2) 0.007(2) -0.004(2)
N11 0.037(2) 0.0286(17) 0.0365(19) 0.0004(14) 0.0051(15) -0.0036(14)
N12 0.044(2) 0.0317(18) 0.0336(19) -0.0004(15) 0.0088(15) 0.0067(16)
N21 0.0297(18) 0.0307(18) 0.0357(19) -0.0003(14) -0.0018(14) 0.0015(14)
N22 0.0345(19) 0.0373(19) 0.037(2) 0.0073(16) 0.0028(15) 0.0045(15)
N31 0.034(2) 0.0353(19) 0.0304(18) 0.0013(14) 0.0032(14) -0.0037(15)
N32 0.0345(19) 0.0269(17) 0.0364(19) 0.0022(14) 0.0085(15) -0.0049(14)
N41 0.0355(19) 0.044(2) 0.0311(19) 0.0026(16) 0.0052(15) -0.0094(16)
N42 0.050(2) 0.060(2) 0.034(2) -0.0033(18) 0.0071(17) -0.0211(19)
O1 0.0368(16) 0.0337(15) 0.0412(16) 0.0011(12) 0.0069(12) -0.0009(12)
O2 0.0429(17) 0.0321(15) 0.0420(17) 0.0008(13) -0.0069(13) -0.0001(12)
O3 0.0379(16) 0.0280(14) 0.0448(17) 0.0049(12) 0.0086(13) -0.0010(12)
O4 0.0548(19) 0.0404(17) 0.0391(17) -0.0044(14) 0.0051(14) -0.0079(14)
C11 0.040(2) 0.033(2) 0.026(2) 0.0031(17) 0.0097(17) 0.0011(19)
C12 0.050(3) 0.032(2) 0.030(2) -0.0008(17) 0.0060(19) -0.0015(19)
C13 0.055(3) 0.040(3) 0.044(3) 0.005(2) 0.009(2) -0.007(2)
C14 0.070(4) 0.036(3) 0.058(3) -0.002(2) 0.015(3) -0.016(2)
C15 0.085(4) 0.030(2) 0.058(3) -0.002(2) 0.026(3) -0.007(3)
C16 0.070(3) 0.033(2) 0.045(3) 0.004(2) 0.025(2) 0.008(2)
C17 0.055(3) 0.031(2) 0.025(2) 0.0014(17) 0.0142(19) 0.001(2)
C18 0.048(3) 0.045(3) 0.046(3) -0.004(2) 0.012(2) 0.013(2)
C21 0.030(2) 0.034(2) 0.042(3) -0.0004(19) 0.0019(19) 0.0110(18)
C22 0.025(2) 0.044(2) 0.037(2) -0.006(2) 0.0027(17) 0.0095(18)
C23 0.029(2) 0.045(2) 0.046(3) -0.010(2) 0.0038(19) 0.0068(19)
C24 0.031(2) 0.063(3) 0.051(3) -0.024(2) -0.004(2) 0.011(2)
C25 0.044(3) 0.083(4) 0.035(3) -0.003(3) -0.001(2) 0.023(3)
C26 0.045(3) 0.063(3) 0.036(3) 0.002(2) 0.002(2) 0.014(2)
C27 0.030(2) 0.043(2) 0.040(2) 0.003(2) 0.0044(19) 0.0095(18)
C28 0.048(3) 0.048(3) 0.057(3) 0.020(2) 0.008(2) -0.002(2)
C31 0.038(2) 0.035(2) 0.026(2) 0.0042(17) 0.0016(17) -0.0021(19)
C32 0.040(2) 0.036(2) 0.026(2) -0.0014(17) 0.0080(17) -0.0022(19)
C33 0.039(3) 0.055(3) 0.046(3) 0.001(2) 0.014(2) 0.008(2)
C34 0.061(3) 0.044(3) 0.057(3) 0.004(2) 0.021(2) 0.013(2)
C35 0.071(4) 0.033(2) 0.066(3) -0.001(2) 0.020(3) 0.002(2)
C36 0.054(3) 0.037(2) 0.045(3) -0.001(2) 0.011(2) -0.005(2)
C37 0.046(3) 0.032(2) 0.026(2) 0.0007(17) 0.0066(18) 0.0017(19)
C38 0.038(3) 0.041(2) 0.051(3) 0.005(2) 0.012(2) -0.0041(19)
C41 0.042(3) 0.049(3) 0.032(2) 0.002(2) 0.0046(19) -0.021(2)
C42 0.036(2) 0.060(3) 0.034(2) 0.006(2) 0.0024(19) -0.017(2)
C43 0.030(2) 0.070(3) 0.045(3) 0.015(2) -0.001(2) -0.012(2)
C44 0.038(3) 0.087(4) 0.059(3) 0.023(3) 0.000(2) -0.014(3)
C45 0.048(3) 0.102(5) 0.053(4) 0.041(3) -0.008(3) -0.023(3)
C46 0.051(3) 0.099(4) 0.036(3) 0.008(3) -0.001(2) -0.040(3)
C47 0.046(3) 0.064(3) 0.038(3) 0.011(2) 0.007(2) -0.019(2)
C48 0.077(4) 0.076(4) 0.044(3) -0.016(3) 0.011(3) -0.014(3)
C50 0.128(7) 0.078(5) 0.166(8) -0.006(6) -0.008(6) 0.001(5)
C51 0.096(6) 0.106(6) 0.173(9) 0.026(6) 0.060(6) 0.006(5)
C52 0.109(6) 0.126(6) 0.071(5) -0.002(4) 0.016(4) 0.041(5)
C53 0.116(6) 0.098(5) 0.087(5) 0.008(4) -0.007(4) 0.006(4)
C54 0.135(6) 0.103(5) 0.067(5) 0.022(4) 0.009(4) 0.049(5)
C55 0.157(8) 0.092(6) 0.096(6) -0.016(5) -0.024(5) 0.066(5)
C60 0.064(5) 0.115(7) 0.272(13) 0.100(8) 0.027(6) -0.013(4)
C61 0.141(8) 0.128(7) 0.091(5) 0.023(5) -0.029(5) -0.088(6)
C62 0.125(6) 0.076(5) 0.125(6) -0.033(4) 0.061(5) -0.053(4)
C63 0.055(4) 0.050(3) 0.141(6) 0.018(4) 0.002(4) -0.016(3)
C64 0.138(7) 0.083(5) 0.106(5) -0.020(4) 0.053(5) -0.055(5)
C65 0.116(6) 0.054(4) 0.299(13) 0.017(6) 0.138(8) -0.009(4)

loop_
_atom_type_symbol
_atom_type_description
_atom_type_scat_dispersion_real
_atom_type_scat_dispersion_imag
_atom_type_scat_source
C C 0.0033 0.0016 'International Tables Vol C Tables 4.2.6.8 and 6.1.1.4'
H H 0.0000 0.0000 'International Tables Vol C Tables 4.2.6.8 and 6.1.1.4'
B B 0.0013 0.0007 'International Tables Vol C Tables 4.2.6.8 and 6.1.1.4'
N N 0.0061 0.0033 'International Tables Vol C Tables 4.2.6.8 and 6.1.1.4'
O O 0.0106 0.0060 'International Tables Vol C Tables 4.2.6.8 and 6.1.1.4'
Ga Ga 0.2307 1.6083 'International Tables Vol C Tables 4.2.6.8 and 6.1.1.4'
I I -0.4742 1.8119 'International Tables Vol C Tables 4.2.6.8 and 6.1.1.4'

loop_
_geom_angle_atom_site_label_1
_geom_angle_atom_site_label_2
_geom_angle_atom_site_label_3
_geom_angle
O2 Ga1 O1 99.25(11)
O2 Ga1 Ga2 117.48(8)
O1 Ga1 Ga2 114.05(8)
O2 Ga1 I1 98.67(8)
O1 Ga1 I1 100.43(8)
Ga2 Ga1 I1 123.02(2)
O4 Ga2 O3 101.29(11)
O4 Ga2 Ga1 121.57(8)
O3 Ga2 Ga1 114.18(8)
O4 Ga2 I2 99.34(9)
O3 Ga2 I2 101.28(8)
Ga1 Ga2 I2 116.08(2)
N21 B1 N11 108.2(3)
N31 B2 N41 109.4(3)
C11 N11 C12 107.0(3)
C11 N11 B1 124.5(3)
C12 N11 B1 128.5(3)
C11 N12 C17 107.8(3)
C11 N12 C18 124.4(3)
C17 N12 C18 127.9(3)
C21 N21 C22 106.3(3)
C21 N21 B1 126.3(3)
C22 N21 B1 127.4(3)
C21 N22 C27 108.5(3)
C21 N22 C28 124.4(3)
C27 N22 C28 127.1(3)
C31 N31 C32 106.7(3)
C31 N31 B2 123.9(3)
C32 N31 B2 129.3(3)
C31 N32 C37 108.4(3)
C31 N32 C38 124.3(3)
C37 N32 C38 127.3(3)
C41 N41 C42 107.0(3)
C41 N41 B2 126.4(3)
C42 N41 B2 126.5(4)
C41 N42 C47 108.0(4)
C41 N42 C48 124.8(4)
C47 N42 C48 127.2(4)
C11 O1 Ga1 131.9(2)
C21 O2 Ga1 126.3(2)
C31 O3 Ga2 134.9(2)
C41 O4 Ga2 130.4(3)
O1 C11 N11 127.5(3)
O1 C11 N12 121.6(4)
N11 C11 N12 110.8(3)
C13 C12 C17 120.5(4)
C13 C12 N11 131.8(4)
C17 C12 N11 107.7(3)
C14 C13 C12 116.8(4)
C13 C14 C15 122.5(4)
C14 C15 C16 121.5(4)
C17 C16 C15 116.5(4)
N12 C17 C16 131.1(4)
N12 C17 C12 106.6(3)
C16 C17 C12 122.2(4)
O2 C21 N22 122.0(4)
O2 C21 N21 127.5(4)
N22 C21 N21 110.5(3)
C23 C22 C27 120.7(4)
C23 C22 N21 130.8(4)
C27 C22 N21 108.5(3)
C22 C23 C24 116.9(4)
C25 C24 C23 121.1(4)
C26 C25 C24 122.3(4)
C25 C26 C27 116.4(4)
C26 C27 C22 122.7(4)
C26 C27 N22 131.1(4)
C22 C27 N22 106.2(3)
O3 C31 N32 121.5(4)
O3 C31 N31 128.0(3)
N32 C31 N31 110.4(3)
C37 C32 C33 120.9(4)
C37 C32 N31 108.3(3)
C33 C32 N31 130.8(4)
C34 C33 C32 116.2(4)
C35 C34 C33 121.9(4)
C36 C35 C34 121.9(4)
C35 C36 C37 116.9(4)
C36 C37 C32 122.2(4)
C36 C37 N32 131.6(4)
C32 C37 N32 106.2(3)
O4 C41 N41 128.3(4)
O4 C41 N42 121.5(4)
N41 C41 N42 110.2(4)
C43 C42 C47 121.0(4)
C43 C42 N41 130.9(4)
C47 C42 N41 108.1(4)
C42 C43 C44 117.9(5)
C45 C44 C43 120.9(5)
C46 C45 C44 122.4(5)
C45 C46 C47 116.1(5)
C42 C47 N42 106.7(4)
C42 C47 C46 121.7(5)
N42 C47 C46 131.7(5)
C51 C50 C55 120.0
C52 C51 C50 120.0
C51 C52 C53 120.0
C54 C53 C52 120.0
C53 C54 C55 120.0
C54 C55 C50 120.0
C61 C60 C65 120.0
C62 C61 C60 120.0
C61 C62 C63 120.0
C64 C63 C62 120.0
C63 C64 C65 120.0
C64 C65 C60 120.0

loop_
_geom_bond_atom_site_label_1
_geom_bond_atom_site_label_2
_geom_bond_distance
Ga1 O2 1.897(2)
Ga1 O1 1.901(3)
Ga1 Ga2 2.3995(6)
Ga1 I1 2.5700(5)
Ga2 O4 1.897(3)
Ga2 O3 1.897(2)
Ga2 I2 2.5674(5)
B1 N21 1.560(5)
B1 N11 1.563(5)
B2 N31 1.557(5)
B2 N41 1.558(5)
N11 C11 1.336(5)
N11 C12 1.399(4)
N12 C11 1.356(4)
N12 C17 1.385(5)
N12 C18 1.458(5)
N21 C21 1.353(5)
N21 C22 1.403(5)
N22 C21 1.353(5)
N22 C27 1.389(5)
N22 C28 1.457(5)
N31 C31 1.350(5)
N31 C32 1.402(4)
N32 C31 1.351(4)
N32 C37 1.393(5)
N32 C38 1.457(5)
N41 C41 1.344(5)
N41 C42 1.411(5)
N42 C41 1.365(5)
N42 C47 1.396(5)
N42 C48 1.457(5)
O1 C11 1.287(4)
O2 C21 1.282(4)
O3 C31 1.276(4)
O4 C41 1.283(5)
C12 C13 1.398(5)
C12 C17 1.394(5)
C13 C14 1.382(6)
C14 C15 1.380(6)
C15 C16 1.386(6)
C16 C17 1.394(5)
C22 C23 1.382(5)
C22 C27 1.390(5)
C23 C24 1.391(6)
C24 C25 1.387(6)
C25 C26 1.368(6)
C26 C27 1.373(5)
C32 C37 1.390(5)
C32 C33 1.394(5)
C33 C34 1.390(6)
C34 C35 1.384(6)
C35 C36 1.366(6)
C36 C37 1.380(5)
C42 C43 1.370(6)
C42 C47 1.383(6)
C43 C44 1.386(6)
C44 C45 1.372(7)
C45 C46 1.377(7)
C46 C47 1.401(6)
C50 C51 1.3900
C50 C55 1.3900
C51 C52 1.3900
C52 C53 1.3900
C53 C54 1.3900
C54 C55 1.3900
C60 C61 1.3900
C60 C65 1.3900
C61 C62 1.3900
C62 C63 1.3900
C63 C64 1.3900
C64 C65 1.3900

loop_
_platon_squeeze_void_nr
_platon_squeeze_void_average_x
_platon_squeeze_void_average_y
_platon_squeeze_void_average_z
_platon_squeeze_void_volume
_platon_squeeze_void_count_electrons
_platon_squeeze_void_content
1 0.000 0.000 0.000 212 57 ' '
2 0.500 0.500 0.500 212 57 ' '
